data_7702405
loop_
_publ_author_name
'Janiak, Christoph'
'Uehlin, Lars'
'Wu, He-Ping'
'Kl\"ufers, Peter'
'Piotrowski, Holger'
'Scharmann, Tobias G.'

_publ_section_title
;
 Co-ordination engineering: when can one speak of an
 &#x201C;understanding&#x201D;? Case study of the multidentate ligand
 2,2&#x2032;-dimethyl-4,4&#x2032;-bipyrimidine&#x200A;&#x2020;
;
_journal_issue 17
_journal_name_full 'Journal of the Chemical Society, Dalton Transactions'
_journal_page_first 3121
_journal_paper_doi 10.1039/a904829d
_journal_year 1999
_chemical_compound_source 'crystal provided by C. Janiak (Uni FR)'
_chemical_formula_moiety '(C10 H10 N4), Cu I '
_chemical_formula_sum 'C10 H10 Cu I N4'
_chemical_formula_weight 376.664
_chemical_name_common 2,2'-dimethyl-4,4'-bipyrimidine.CuI
_chemical_name_systematic catena-(2,2'-dimethyl-4,4'-bipyrimidine)-\m-iodo-copper(I)
_space_group_IT_number 43
_space_group_name_Hall 'F 2 -2d'
_space_group_name_H-M_alt 'F d d 2'
_symmetry_cell_setting orthorhombic
_symmetry_Int_Tables_number 43
_symmetry_space_group_name_H-M 'F d d 2'
_atom_sites_solution_hydrogens geom
_atom_sites_solution_primary direct
_atom_sites_solution_secondary difmap
_audit_block_code Cu_dmbp1_I1_c025_jan
_audit_creation_date 19-Dec-1997
_audit_creation_method 'form98_1/compatible with shelxl97-2'
_cell_angle_alpha 90.00
_cell_angle_beta 90.00
_cell_angle_gamma 90.00
_cell_formula_units_Z 16
_cell_length_a 33.463(2)
_cell_length_b 35.0765(18)
_cell_length_c 4.0449(2)
_cell_measurement_reflns_used 5000
_cell_measurement_temperature 200(3)
_cell_measurement_theta_max 27.9
_cell_measurement_theta_min 2.8
_cell_volume 4747.8(4)
_computing_cell_refinement 'Stoe IPDS software'
_computing_data_collection 'Stoe IPDS software'
_computing_data_reduction 'Stoe IPDS software'
_computing_molecular_graphics
;ORTEP (M. N. Burnett, C. K. Johnson, ORTEP-III: Oak Ridge Thermal 
Ellipsoid
 Plot Program for Crystal Structure Illustrations, Oak Ridge National
 Laboratory Report ORNL-6895, 1996). Windows version (L. J. Farrugia, 
Univ.
 Glasgow) used --- SCHAKAL (E. Keller, University of  Freiburg 
(Breisgau),
 Germany, 1995).
;
_computing_publication_material
;PLATON (A. L. Spek, Acta Crystallogr, Sect. A, 1990, 46, C34, 1995 
version).
--- T.B.Cohen, Pure Appl. Chem. 1996,68,2339-2359 (atomic masses).
;
_computing_structure_refinement 'SHELXL-97 (G. M. Sheldrick. University of G\"ottingen, 97-2 version)'
_computing_structure_solution 'SIR97 (Cascarano et al.,Acta Crystallogr., Sect A, 1996, C79)'
_diffrn_ambient_temperature 200(3)
_diffrn_measured_fraction_theta_full 0.993
_diffrn_measured_fraction_theta_max 0.993
_diffrn_measurement_device 'image-plate area detector'
_diffrn_measurement_device_type 'Stoe IPDS'
_diffrn_measurement_method 'area detection'
_diffrn_radiation_monochromator graphite
_diffrn_radiation_source 'fine-focus sealed tube'
_diffrn_radiation_type MoK\a
_diffrn_radiation_wavelength 0.71073
_diffrn_reflns_av_R_equivalents 0.0405
_diffrn_reflns_av_sigmaI/netI 0.0269
_diffrn_reflns_limit_h_max 43
_diffrn_reflns_limit_h_min -43
_diffrn_reflns_limit_k_max 43
_diffrn_reflns_limit_k_min -46
_diffrn_reflns_limit_l_max 5
_diffrn_reflns_limit_l_min -5
_diffrn_reflns_number 10123
_diffrn_reflns_theta_full 27.84
_diffrn_reflns_theta_max 27.84
_diffrn_reflns_theta_min 2.62
_exptl_absorpt_coefficient_mu 4.418
_exptl_absorpt_correction_T_max 0.9290
_exptl_absorpt_correction_T_min 0.6222
_exptl_absorpt_correction_type numerical
_exptl_crystal_colour 'red-blue (dichroitic)'
_exptl_crystal_density_diffrn 2.10784(18)
_exptl_crystal_density_method 'not measured'
_exptl_crystal_description needle
_exptl_crystal_F_000 2880
_exptl_crystal_size_max 0.60
_exptl_crystal_size_mid 0.04
_exptl_crystal_size_min 0.01
_refine_diff_density_max 1.179
_refine_diff_density_min -0.327
_refine_diff_density_rms 0.086
_refine_ls_abs_structure_details 'Flack H D (1983), Acta Cryst. A39, 876-881'
_refine_ls_abs_structure_Flack 0.56(2)
_refine_ls_extinction_method none
_refine_ls_goodness_of_fit_ref 1.057
_refine_ls_hydrogen_treatment mixed
_refine_ls_matrix_type full
_refine_ls_number_parameters 163
_refine_ls_number_reflns 2811
_refine_ls_number_restraints 1
_refine_ls_restrained_S_all 1.057
_refine_ls_R_factor_all 0.0239
_refine_ls_R_factor_gt 0.0215
_refine_ls_shift/su_max 0.000
_refine_ls_shift/su_mean 0.000
_refine_ls_structure_factor_coef Fsqd
_refine_ls_weighting_scheme calc
_refine_ls_wR_factor_gt 0.0494
_refine_ls_wR_factor_ref 0.0501
_reflns_number_gt 2626
_reflns_number_total 2811
_reflns_threshold_expression >2sigma(I)
_cod_data_source_file 904829d.txt
_cod_data_source_block c025
_cod_depositor_comments
;
The following automatic conversions were performed:

data name '_atom_site_symetry_multiplicity' was replaced with
'_atom_site_symmetry_multiplicity' as specified in the replacement
file
'/home/saulius/struct/COD-crude-data/automatic-downloads/DataCite-retrospective/RSC/depositions/lib/lists/replacement-tags.lst'.

Automatic conversion script
Id: cif_correct_tags 6909 2019-04-08 15:41:33Z antanas 
;
_cod_database_code 7702405
_diffr_source_type 'Spellman DF4 Series'
_diffr_source_power 2.0
_diffr_source_voltage 40
_diffr_source_current 50

loop_
_symmetry_equiv_pos_as_xyz
'x, y, z'
'-x, -y, z'
'-x+1/4, y+1/4, z+1/4'
'x+1/4, -y+1/4, z+1/4'
'x, y+1/2, z+1/2'
'-x, -y+1/2, z+1/2'
'-x+1/4, y+3/4, z+3/4'
'x+1/4, -y+3/4, z+3/4'
'x+1/2, y, z+1/2'
'-x+1/2, -y, z+1/2'
'-x+3/4, y+1/4, z+3/4'
'x+3/4, -y+1/4, z+3/4'
'x+1/2, y+1/2, z'
'-x+1/2, -y+1/2, z'
'-x+3/4, y+3/4, z+1/4'
'x+3/4, -y+3/4, z+1/4'

loop_
_atom_site_label
_atom_site_type_symbol
_atom_site_fract_x
_atom_site_fract_y
_atom_site_fract_z
_atom_site_U_iso_or_equiv
_atom_site_adp_type
_atom_site_occupancy
_atom_site_symmetry_multiplicity
_atom_site_calc_flag
_atom_site_refinement_flags
I I -0.031149(6) 0.089388(6) -0.16800(7) 0.03200(6) Uani 1 1 d .
Cu Cu 0.012506(10) 0.106426(9) 0.32318(13) 0.02902(9) Uani 1 1 d .
N11 N 0.11214(9) 0.03687(8) 0.6510(9) 0.0400(9) Uani 1 1 d .
C12 C 0.07866(10) 0.04812(9) 0.4974(9) 0.0311(8) Uani 1 1 d .
N13 N 0.06907(7) 0.08454(7) 0.4334(7) 0.0254(5) Uani 1 1 d .
C14 C 0.09552(8) 0.11173(8) 0.5215(8) 0.0243(6) Uani 1 1 d .
C15 C 0.13107(10) 0.10233(10) 0.6781(10) 0.0364(8) Uani 1 1 d .
H15 H 0.1491(12) 0.1195(11) 0.722(9) 0.031(10) Uiso 1 1 d .
C16 C 0.13771(11) 0.06427(11) 0.7400(11) 0.0429(10) Uani 1 1 d .
H16 H 0.1608(10) 0.0560(9) 0.854(12) 0.024(8) Uiso 1 1 d .
C17 C 0.05000(11) 0.01782(9) 0.3895(13) 0.0448(11) Uani 1 1 d .
H171 H 0.0621 0.0027 0.2189 0.120(11) Uiso 1 1 calc R
H172 H 0.0261 0.0295 0.3058 0.120(11) Uiso 1 1 calc R
H173 H 0.0434 0.0019 0.5745 0.120(11) Uiso 1 1 calc R
N21 N 0.05842(10) 0.22265(8) 0.2620(10) 0.0447(9) Uani 1 1 d .
C22 C 0.03454(10) 0.19218(9) 0.2562(8) 0.0325(8) Uani 1 1 d .
N23 N 0.04589(7) 0.15640(6) 0.3382(9) 0.0270(5) Uani 1 1 d .
C24 C 0.08376(9) 0.15153(9) 0.4381(8) 0.0264(6) Uani 1 1 d .
C25 C 0.11035(11) 0.18173(10) 0.4601(11) 0.0413(9) Uani 1 1 d .
H25 H 0.1358(12) 0.1804(11) 0.547(15) 0.038(10) Uiso 1 1 d .
C26 C 0.09594(12) 0.21700(10) 0.3676(17) 0.0519(12) Uani 1 1 d .
H26 H 0.1105(14) 0.2395(13) 0.382(15) 0.059(14) Uiso 1 1 d .
C27 C -0.00770(11) 0.19809(11) 0.1475(13) 0.0476(11) Uani 1 1 d .
H271 H -0.0171 0.2223 0.2269 0.120(11) Uiso 1 1 calc R
H272 H -0.0242 0.1781 0.2354 0.120(11) Uiso 1 1 calc R
H273 H -0.0090 0.1977 -0.0895 0.120(11) Uiso 1 1 calc R

loop_
_atom_site_aniso_label
_atom_site_aniso_U_11
_atom_site_aniso_U_22
_atom_site_aniso_U_33
_atom_site_aniso_U_23
_atom_site_aniso_U_13
_atom_site_aniso_U_12
I 0.02243(8) 0.04674(11) 0.02682(9) 0.00141(10) -0.00288(9) -0.00298(8)
Cu 0.01960(15) 0.03152(17) 0.0359(2) 0.0041(2) -0.00512(19) -0.00391(13)
N11 0.0278(13) 0.0335(13) 0.059(3) 0.0112(14) -0.0058(14) 0.0044(11)
C12 0.0242(14) 0.0264(13) 0.043(2) 0.0064(12) 0.0022(13) 0.0013(11)
N13 0.0176(11) 0.0240(11) 0.0345(14) 0.0031(9) -0.0010(10) -0.0024(9)
C14 0.0196(12) 0.0273(12) 0.0261(19) 0.0017(11) 0.0004(11) -0.0036(10)
C15 0.0224(14) 0.0388(16) 0.048(2) 0.0031(15) -0.0054(14) -0.0083(13)
C16 0.0240(15) 0.0475(19) 0.057(3) 0.0137(17) -0.0087(15) 0.0043(14)
C17 0.0371(17) 0.0229(13) 0.074(4) 0.0048(17) -0.006(2) -0.0011(13)
N21 0.0483(18) 0.0247(13) 0.061(3) 0.0088(14) 0.0091(17) -0.0008(12)
C22 0.0353(16) 0.0291(14) 0.033(2) 0.0030(12) 0.0060(14) 0.0034(12)
N23 0.0251(11) 0.0233(10) 0.0327(13) 0.0023(14) 0.0006(13) -0.0006(8)
C24 0.0247(14) 0.0250(13) 0.0295(16) -0.0013(11) 0.0033(12) -0.0028(11)
C25 0.0281(16) 0.0310(15) 0.065(3) -0.0009(15) 0.0021(16) -0.0091(14)
C26 0.0446(19) 0.0283(14) 0.083(4) 0.003(2) 0.007(3) -0.0142(14)
C27 0.041(2) 0.0376(17) 0.064(3) 0.0073(18) -0.007(2) 0.0113(15)

loop_
_atom_type_symbol
_atom_type_description
_atom_type_scat_dispersion_real
_atom_type_scat_dispersion_imag
_atom_type_scat_source
C C 0.0033 0.0016 'International Tables Vol C Tables 4.2.6.8 and 6.1.1.4'
H H 0.0000 0.0000 'International Tables Vol C Tables 4.2.6.8 and 6.1.1.4'
N N 0.0061 0.0033 'International Tables Vol C Tables 4.2.6.8 and 6.1.1.4'
Cu Cu 0.3201 1.2651 'International Tables Vol C Tables 4.2.6.8 and 6.1.1.4'
I I -0.4742 1.8119 'International Tables Vol C Tables 4.2.6.8 and 6.1.1.4'

loop_
_exptl_crystal_face_index_h
_exptl_crystal_face_index_k
_exptl_crystal_face_index_l
_exptl_crystal_face_perp_dist
0 -1 0 0.0192
0 1 0 0.0192
1 0 0 0.0077
-1 0 0 0.0077
0 0 1 0.3080
0 0 -1 0.3080

loop_
_geom_angle_atom_site_label_1
_geom_angle_atom_site_label_2
_geom_angle_atom_site_label_3
_geom_angle
_geom_angle_site_symmetry_3
Cu I Cu 104.050(13) 1_554
N23 Cu N13 79.45(10) .
N23 Cu I 122.05(10) .
N13 Cu I 127.00(8) .
N23 Cu I 118.27(10) 1_556
N13 Cu I 104.84(8) 1_556
I Cu I 104.050(13) 1_556
C16 N11 C12 116.6(3) .
N11 C12 N13 124.7(3) .
N11 C12 C17 117.5(3) .
N13 C12 C17 117.8(3) .
C12 N13 C14 117.7(3) .
C12 N13 Cu 127.4(2) .
C14 N13 Cu 113.00(19) .
N13 C14 C15 121.0(3) .
N13 C14 C24 115.4(3) .
C15 C14 C24 123.5(3) .
C16 C15 C14 116.9(3) .
C16 C15 H15 122(2) .
C14 C15 H15 121(2) .
N11 C16 C15 123.1(3) .
N11 C16 H16 115.8(19) .
C15 C16 H16 121(2) .
C12 C17 H171 109.5 .
C12 C17 H172 109.5 .
H171 C17 H172 109.5 .
C12 C17 H173 109.5 .
H171 C17 H173 109.5 .
H172 C17 H173 109.5 .
C22 N21 C26 116.6(3) .
N21 C22 N23 124.8(3) .
N21 C22 C27 117.4(3) .
N23 C22 C27 117.8(3) .
C24 N23 C22 117.2(3) .
C24 N23 Cu 114.15(19) .
C22 N23 Cu 128.6(2) .
N23 C24 C25 121.9(3) .
N23 C24 C14 115.9(3) .
C25 C24 C14 122.2(3) .
C26 C25 C24 116.3(3) .
C26 C25 H25 118(2) .
C24 C25 H25 125(2) .
N21 C26 C25 123.1(3) .
N21 C26 H26 113(3) .
C25 C26 H26 124(3) .
C22 C27 H271 109.5 .
C22 C27 H272 109.5 .
H271 C27 H272 109.5 .
C22 C27 H273 109.5 .
H271 C27 H273 109.5 .
H272 C27 H273 109.5 .

loop_
_geom_bond_atom_site_label_1
_geom_bond_atom_site_label_2
_geom_bond_distance
_geom_bond_site_symmetry_2
I Cu 2.5374(5) .
I Cu 2.5937(5) 1_554
Cu N23 2.079(2) .
Cu N13 2.091(2) .
Cu I 2.5937(5) 1_556
N11 C16 1.336(5) .
N11 C12 1.341(4) .
C12 N13 1.342(4) .
C12 C17 1.497(5) .
N13 C14 1.349(4) .
C14 C15 1.388(5) .
C14 C24 1.489(4) .
C15 C16 1.376(6) .
C15 H15 0.87(4) .
C16 H16 0.94(4) .
C17 H171 0.9600 .
C17 H172 0.9600 .
C17 H173 0.9600 .
N21 C22 1.334(4) .
N21 C26 1.341(6) .
C22 N23 1.353(4) .
C22 C27 1.495(5) .
N23 C24 1.341(4) .
C24 C25 1.386(4) .
C25 C26 1.379(6) .
C25 H25 0.92(4) .
C26 H26 0.93(5) .
C27 H271 0.9600 .
C27 H272 0.9600 .
C27 H273 0.9600 .

loop_
_geom_torsion_atom_site_label_1
_geom_torsion_atom_site_label_2
_geom_torsion_atom_site_label_3
_geom_torsion_atom_site_label_4
_geom_torsion
N13 C14 C24 N23 10.9(4)
